data_1571889
loop_
_publ_author_name
'Zhao, Yankun'
'Yan, Hongya'
'Zhang, Yulian'
'Zhou, Tao'
'Tian, Mengxing'
'Zhang, Chongzhou'
'Yuan, Shan'
'Qiu, Hanyue'
'He, Ling'
'Zhang, Min'

_publ_section_title
;
 Catalytic asymmetric intramolecular propargylation of cyclopropanols to
 access the cuparane core.
;
_journal_issue 28
_journal_name_full 'Chemical science'
_journal_page_first 10963
_journal_page_last 10968
_journal_paper_doi 10.1039/d4sc02504k
_journal_volume 15
_journal_year 2024
_chemical_absolute_configuration ad
_chemical_formula_moiety 'C29 H28 O4'
_chemical_formula_sum 'C29 H28 O4'
_chemical_formula_weight 440.51
_space_group_crystal_system monoclinic
_space_group_IT_number 4
_space_group_name_Hall 'P 2yb'
_space_group_name_H-M_alt 'P 1 21 1'
_atom_sites_solution_hydrogens geom
_atom_sites_solution_primary dual
_audit_creation_date 2023-05-31
_audit_creation_method
;
Olex2 1.5
(compiled 2021.10.07 svn.r9718050b for OlexSys, GUI svn.r6410)
;
_audit_update_record
;
2023-12-22 deposited with the CCDC.	2024-06-10 downloaded from the CCDC.
;
_cell_angle_alpha 90
_cell_angle_beta 110.054(3)
_cell_angle_gamma 90
_cell_formula_units_Z 2
_cell_length_a 12.4747(4)
_cell_length_b 6.58280(10)
_cell_length_c 15.4889(4)
_cell_measurement_reflns_used 10545
_cell_measurement_temperature 293(2)
_cell_measurement_theta_max 70.3850
_cell_measurement_theta_min 3.9390
_cell_volume 1194.81(6)
_computing_cell_refinement 'CrysAlisPro 1.171.41.117a (Rigaku OD, 2021)'
_computing_data_collection 'CrysAlisPro 1.171.41.117a (Rigaku OD, 2021)'
_computing_data_reduction 'CrysAlisPro 1.171.41.117a (Rigaku OD, 2021)'
_computing_molecular_graphics 'Olex2 1.5 (Dolomanov et al., 2009)'
_computing_publication_material 'Olex2 1.5 (Dolomanov et al., 2009)'
_computing_structure_refinement 'SHELXL 2018/3 (Sheldrick, 2015)'
_computing_structure_solution 'SHELXT 2018/2 (Sheldrick, 2018)'
_diffrn_ambient_temperature 293(2)
_diffrn_detector 'CCD plate'
_diffrn_detector_area_resol_mean 16.0892
_diffrn_detector_type Eos
_diffrn_measured_fraction_theta_full 0.999
_diffrn_measured_fraction_theta_max 0.997
_diffrn_measurement_details
;
List of Runs (angles in degrees, time in seconds):

  # Type    Start    End  Width  t~exp~   \w     \q     \k     \f   Frames
#--------------------------------------------------------------------------
  1  \w    -72.00 -37.00   1.00    1.00    --    0.00 -38.00   0.00   35
  2  \w    -29.00  -2.00   1.00    1.00    --    0.00  88.00  74.00   27
  3  \w     -6.00  26.00   1.00    1.00    --    0.00 -38.00   0.00   32
  4  \w    -66.00 -31.00   1.00    1.00    --    0.00 -57.00 -60.00   35
  5  \w     29.00  64.00   1.00    1.00    --    0.00  57.00 -60.00   35
  6  \w      0.00  31.00   1.00    1.00    --    0.00  88.00  74.00   31
  7  \w    -16.00  19.00   1.00    1.00    --    0.00 -57.00 -60.00   35
  8  \w     24.00  60.00   1.00    1.00    --   54.00  77.00  90.00   36
  9  \w    -15.00  75.00   1.00    1.00    --   54.00 -57.00 -60.00   90
 10  \w     23.00 107.00   1.00    1.00    --   54.00-125.00 120.00   84
 11  \w     25.00  55.00   1.00    1.00    --   54.00  77.00-180.00   30
 12  \w     24.00  58.00   1.00    1.00    --   54.00  77.00 -90.00   34
 13  \w     24.00  65.00   1.00    1.00    --   54.00  77.00  60.00   41
 14  \w     64.00 120.00   1.00    1.00    --   54.00  77.00 -30.00   56
 15  \w     24.00  60.00   1.00    1.00    --   54.00  77.00 -60.00   36
 16  \w     27.00  57.00   1.00    1.00    --   54.00  77.00   0.00   30
 17  \w     -6.00  74.00   1.00    1.00    --   54.00 -57.00 120.00   80
 18  \w     73.00 123.00   1.00    1.00    --   54.00  77.00  60.00   50
 19  \w     78.00 118.00   1.00    1.00    --   54.00  77.00   0.00   40
 20  \w     80.00 113.00   1.00    1.00    --   54.00  77.00-180.00   33
 21  \w     78.00 122.00   1.00    1.00    --   54.00  77.00 -90.00   44
 22  \w     74.00 121.00   1.00    1.00    --   54.00  77.00-120.00   47
 23  \w     25.00  65.00   1.00    1.00    --   54.00  77.00-150.00   40
 24  \w     32.00  57.00   1.00    1.00    --   54.00  77.00-120.00   25
 25  \w     25.00  57.00   1.00    1.00    --   54.00  77.00  30.00   32
 26  \w     25.00  59.00   1.00    1.00    --   54.00  77.00 -30.00   34
 27  \w     -6.00  75.00   1.00    1.00    --   54.00 -57.00-150.00   81
 28  \w     87.00 124.00   1.00    1.00    --   54.00  77.00-150.00   37
 29  \w     24.00 101.00   1.00    1.00    --   54.00  77.00 150.00   77
 30  \w     83.00 109.00   1.00    1.00    --   54.00  77.00  90.00   26
 31  \w     26.00  58.00   1.00    1.00    --   54.00  77.00 120.00   32
 32  \w     78.00 105.00   1.00    1.00    --  108.00  77.00 120.00   27
 33  \w     78.00 104.00   1.00    1.00    --  108.00  77.00 -30.00   26
 34  \w     79.00 105.00   1.00    1.00    --  108.00  77.00-150.00   26
 35  \w    127.00 178.00   1.00    1.00    --  108.00  77.00  30.00   51
 36  \w     78.00 104.00   1.00    1.00    --  108.00  77.00  30.00   26
 37  \w     86.00 136.00   1.00    1.00    --  108.00  63.00 -60.00   50
 38  \w    134.00 178.00   1.00    1.00    --  108.00  77.00 -60.00   44
 39  \w    129.00 155.00   1.00    1.00    --  108.00  77.00-120.00   26
 40  \w     81.00 107.00   1.00    1.00    --  108.00  77.00-120.00   26
 41  \w     86.00 133.00   1.00    1.00    --  108.00  63.00   0.00   47
 42  \w    102.00 137.00   1.00    1.00    --  108.00 -77.00 150.00   35
 43  \w    121.00 177.00   1.00    1.00    --  108.00  77.00   2.29   56
 44  \w     39.00  80.00   1.00    1.00    --  108.00 -77.00 150.00   41
 45  \w     87.00 140.00   1.00    1.00    --  108.00  50.00-120.00   53
 46  \w     87.00 148.00   1.00    1.00    --  108.00  63.00-150.00   61
 47  \w    106.00 177.00   1.00    1.00    --  108.00 111.00 150.00   71
 48  \w     81.00 109.00   1.00    1.00    --  108.00-111.00  30.00   28
 49  \w     78.00 110.00   1.00    1.00    --  108.00  77.00-180.00   32
 50  \w     78.00 104.00   1.00    1.00    --  108.00  77.00 -60.00   26
 51  \w     94.00 152.00   1.00    1.00    --  108.00  50.00 -90.00   58
 52  \w    133.00 171.00   1.00    1.00    --  108.00  77.00 -90.00   38
 53  \w     80.00 105.00   1.00    1.00    --  108.00  77.00 -90.00   25
 54  \w     47.00  73.00   1.00    1.00    --  108.00 -63.00 -60.00   26
 55  \w     74.00 135.00   1.00    1.00    --  108.00 -77.00-120.00   61
 56  \w    109.00 146.00   1.00    1.00    --  108.00 -91.00  90.00   37
 57  \w    143.00 169.00   1.00    1.00    --  108.00  63.00-180.00   26
 58  \w     62.00 113.00   1.00    1.00    --  108.00-111.00 150.00   51
 59  \w     87.00 127.00   1.00    1.00    --  108.00  63.00-120.00   40
 60  \w     86.00 112.00   1.00    1.00    --  108.00  63.00 120.00   26
 61  \w     82.00 149.00   1.00    1.00    --  108.00  38.00  60.00   67
 62  \w     62.00  88.00   1.00    1.00    --  108.00 -91.00  90.00   26
 63  \w     86.00 122.00   1.00    1.00    --  108.00  63.00-180.00   36
 64  \w     37.00 100.00   1.00    1.00    --  108.00-111.00  90.00   63
 65  \w     45.00 111.00   1.00    1.00    --  108.00-111.00 -30.00   66
 66  \w     82.00 133.00   1.00    1.00    --  108.00  38.00 150.00   51
 67  \w    119.00 145.00   1.00    1.00    --  108.00  77.00  60.00   26
 68  \w    141.00 167.00   1.00    1.00    --  108.00  38.00  30.00   26
 69  \w     82.00 110.00   1.00    1.00    --  108.00  38.00  30.00   28
 70  \w     79.00 107.00   1.00    1.00    --  108.00  77.00  60.00   28
 71  \w    153.00 178.00   1.00    1.00    --  108.00  38.00 -60.00   25
 72  \w     82.00 112.00   1.00    1.00    --  108.00  38.00 -60.00   30
 73  \w    107.00 132.00   1.00    1.00    --  108.00  77.00 150.00   25
 74  \w     78.00 104.00   1.00    1.00    --  108.00  77.00  90.00   26
 75  \w     79.00 130.00   1.00    1.00    --  108.00 -50.00   0.00   51
 76  \w     42.00  67.00   1.00    1.00    --  108.00 -50.00   0.00   25
 77  \w     78.00 104.00   1.00    1.00    --  108.00  77.00 150.00   26
 78  \w     92.00 117.00   1.00    1.00    --  108.00  50.00-150.00   25
 79  \w     86.00 123.00   1.00    1.00    --  108.00  63.00  60.00   37
 80  \w     37.00  63.00   1.00    1.00    --  108.00-111.00-120.00   26
 81  \w     72.00 108.00   1.00    1.00    --  108.00-111.00-120.00   36
 82  \w     86.00 151.00   1.00    1.00    --  108.00  63.00  90.00   65
 83  \w    141.00 167.00   1.00    1.00    --  108.00  77.00 120.00   26
 84  \w     89.00 115.00   1.00    1.00    --  108.00  50.00 120.00   26
 85  \w    133.00 159.00   1.00    1.00    --  108.00  50.00 120.00   26
 86  \w     42.00 115.00   1.00    1.00    --  108.00 -25.00-150.00   73
 87  \w    133.00 173.00   1.00    1.00    --  108.00  77.00-150.00   40
 88  \w     88.00 173.00   1.00    1.00    --  108.00  55.00 -27.69   85
 89  \w     78.00 104.00   1.00    1.00    --  108.00  77.00   2.29   26
 90  \w     93.00 130.00   1.00    1.00    --  108.00  50.00  90.00   37
 91  \w     78.00 178.00   1.00    1.00    --  108.00  77.00 133.27  100
;
_diffrn_measurement_device 'four-circle diffractometer'
_diffrn_measurement_device_type 'SuperNova, Dual, Cu at home/near, Eos'
_diffrn_measurement_method '\w scans'
_diffrn_orient_matrix_type 'CrysAlisPro convention (1999,Acta A55,543-557)'
_diffrn_orient_matrix_UB_11 -0.0113107000
_diffrn_orient_matrix_UB_12 -0.1030473000
_diffrn_orient_matrix_UB_13 -0.0920258000
_diffrn_orient_matrix_UB_21 0.0610224000
_diffrn_orient_matrix_UB_22 0.1816463000
_diffrn_orient_matrix_UB_23 -0.0256106000
_diffrn_orient_matrix_UB_31 0.1158768000
_diffrn_orient_matrix_UB_32 -0.1056567000
_diffrn_orient_matrix_UB_33 0.0456690000
_diffrn_radiation_monochromator mirror
_diffrn_radiation_probe x-ray
_diffrn_radiation_type 'Cu K\a'
_diffrn_radiation_wavelength 1.54184
_diffrn_reflns_av_R_equivalents 0.0311
_diffrn_reflns_av_unetI/netI 0.0196
_diffrn_reflns_Laue_measured_fraction_full 0.999
_diffrn_reflns_Laue_measured_fraction_max 0.997
_diffrn_reflns_limit_h_max 15
_diffrn_reflns_limit_h_min -15
_diffrn_reflns_limit_k_max 8
_diffrn_reflns_limit_k_min -8
_diffrn_reflns_limit_l_max 18
_diffrn_reflns_limit_l_min -18
_diffrn_reflns_number 20099
_diffrn_reflns_point_group_measured_fraction_full 0.998
_diffrn_reflns_point_group_measured_fraction_max 0.995
_diffrn_reflns_theta_full 67.684
_diffrn_reflns_theta_max 70.538
_diffrn_reflns_theta_min 3.037
_diffrn_source 'micro-focus sealed X-ray tube'
_diffrn_source_type 'SuperNova (Cu) X-ray Source'
_exptl_absorpt_coefficient_mu 0.643
_exptl_absorpt_correction_T_max 1.00000
_exptl_absorpt_correction_T_min 0.12259
_exptl_absorpt_correction_type multi-scan
_exptl_absorpt_process_details
;
CrysAlisPro 1.171.41.117a (Rigaku Oxford Diffraction, 2021)
Empirical absorption correction using spherical harmonics,
implemented in SCALE3 ABSPACK scaling algorithm.
;
_exptl_crystal_colour 'clear light colourless'
_exptl_crystal_colour_lustre clear
_exptl_crystal_colour_modifier light
_exptl_crystal_colour_primary colourless
_exptl_crystal_density_diffrn 1.224
_exptl_crystal_description block
_exptl_crystal_F_000 468
_exptl_crystal_size_max 0.34
_exptl_crystal_size_mid 0.26
_exptl_crystal_size_min 0.24
_refine_diff_density_max 0.178
_refine_diff_density_min -0.173
_refine_diff_density_rms 0.033
_refine_ls_abs_structure_details
;
 Flack x determined using 1820 quotients [(I+)-(I-)]/[(I+)+(I-)]
 (Parsons, Flack and Wagner, Acta Cryst. B69 (2013) 249-259).
;
_refine_ls_abs_structure_Flack -0.06(8)
_refine_ls_extinction_method none
_refine_ls_goodness_of_fit_ref 1.039
_refine_ls_hydrogen_treatment constr
_refine_ls_matrix_type full
_refine_ls_number_parameters 302
_refine_ls_number_reflns 4544
_refine_ls_number_restraints 1
_refine_ls_restrained_S_all 1.039
_refine_ls_R_factor_all 0.0387
_refine_ls_R_factor_gt 0.0364
_refine_ls_shift/su_max 0.000
_refine_ls_shift/su_mean 0.000
_refine_ls_structure_factor_coef Fsqd
_refine_ls_weighting_details 'w=1/[\s^2^(Fo^2^)+(0.0579P)^2^+0.0889P] where P=(Fo^2^+2Fc^2^)/3'
_refine_ls_weighting_scheme calc
_refine_ls_wR_factor_gt 0.0964
_refine_ls_wR_factor_ref 0.0999
_reflns_Friedel_coverage 0.826
_reflns_Friedel_fraction_full 0.998
_reflns_Friedel_fraction_max 0.992
_reflns_number_gt 4267
_reflns_number_total 4544
_reflns_threshold_expression 'I > 2\s(I)'
_cod_data_source_file d4sc02504k2.cif
_cod_data_source_block 20230531-zyk11032-1
_cod_depositor_comments 'Adding full bibliography for 1571886--1571889.cif.'
_cod_database_code 1571889
_shelx_shelxl_version_number 2018/3
_chemical_oxdiff_formula 'C29 H28 O4'
_shelx_space_group_comment
;
The symmetry employed for this shelxl refinement is uniquely defined
by the following loop, which should always be used as a source of
symmetry information in preference to the above space-group names.
They are only intended as comments.
;
_olex2_refinement_description
;
1. Fixed Uiso
 At 1.2 times of:
  All C(H) groups, All C(H,H) groups
 At 1.5 times of:
  All C(H,H,H) groups
2.a Ternary CH refined with riding coordinates:
 C17(H17)
2.b Secondary CH2 refined with riding coordinates:
 C3(H3A,H3B), C2(H2A,H2B)
2.c Aromatic/amide H refined with riding coordinates:
 C11(H11), C21(H21), C12(H12), C26(H26), C28(H28), C15(H15), C14(H14),
 C23(H23), C20(H20), C25(H25)
2.d Idealised Me refined as rotating group:
 C6(H6A,H6B,H6C), C7(H7A,H7B,H7C), C18(H18A,H18B,H18C), C29(H29A,H29B,H29C)
2.e :
 C9(H9)
;
_olex2_submission_special_instructions 'No special instructions were received'
_oxdiff_exptl_absorpt_empirical_details
;
Empirical correction (ABSPACK) includes:
- Absorption correction using spherical harmonics
- Frame scaling
;
_oxdiff_exptl_absorpt_empirical_full_max 5.483
_oxdiff_exptl_absorpt_empirical_full_min 0.457

loop_
_space_group_symop_operation_xyz
'x, y, z'
'-x, y+1/2, -z'

loop_
_atom_site_label
_atom_site_type_symbol
_atom_site_fract_x
_atom_site_fract_y
_atom_site_fract_z
_atom_site_U_iso_or_equiv
_atom_site_adp_type
_atom_site_occupancy
_atom_site_site_symmetry_order
_atom_site_calc_flag
_atom_site_refinement_flags_posn
_atom_site_refinement_flags_adp
_atom_site_refinement_flags_occupancy
_atom_site_disorder_assembly
_atom_site_disorder_group
O2 O 0.51041(16) 0.3961(3) 0.82426(11) 0.0667(5) Uani 1 1 d . . . . .
O4 O 1.19967(17) 0.0601(4) 0.84882(15) 0.0847(6) Uani 1 1 d . . . . .
O3 O 0.45928(19) 0.0798(3) 0.77303(15) 0.0832(6) Uani 1 1 d . . . . .
C8 C 0.2931(2) 0.6837(3) 0.41152(15) 0.0577(5) Uani 1 1 d . . . . .
C13 C 0.4402(2) 0.4758(4) 0.73940(15) 0.0550(5) Uani 1 1 d . . . . .
C22 C 0.90977(19) -0.0108(3) 0.85880(13) 0.0507(5) Uani 1 1 d . . . . .
C10 C 0.30700(17) 0.6436(3) 0.57229(14) 0.0462(4) Uani 1 1 d . . . . .
C3 C 0.1125(2) 0.6419(4) 0.43791(16) 0.0579(5) Uani 1 1 d . . . . .
H3A H 0.113236 0.505374 0.414527 0.070 Uiso 1 1 calc R U . . .
H3B H 0.075881 0.639184 0.483951 0.070 Uiso 1 1 calc R U . . .
C11 C 0.25770(19) 0.5589(4) 0.63203(15) 0.0528(5) Uani 1 1 d . . . . .
H11 H 0.178679 0.558936 0.615774 0.063 Uiso 1 1 calc R U . . .
C21 C 0.8203(2) -0.1526(4) 0.84127(16) 0.0586(5) Uani 1 1 d . . . . .
H21 H 0.826305 -0.277044 0.814853 0.070 Uiso 1 1 calc R U . . .
C4 C 0.23574(18) 0.7288(3) 0.47864(14) 0.0469(4) Uani 1 1 d . . . . .
C12 C 0.3239(2) 0.4744(4) 0.71538(15) 0.0586(5) Uani 1 1 d . . . . .
H12 H 0.289647 0.417461 0.754394 0.070 Uiso 1 1 calc R U . . .
C16 C 0.5152(2) 0.1910(4) 0.83256(16) 0.0583(6) Uani 1 1 d . . . . .
O1 O 0.0666(3) 1.1505(4) 0.36104(19) 0.1241(11) Uani 1 1 d . . . . .
C26 C 0.9865(2) 0.3220(4) 0.91493(16) 0.0636(6) Uani 1 1 d . . . . .
H26 H 0.978763 0.448800 0.938619 0.076 Uiso 1 1 calc R U . . .
C28 C 0.7966(2) 0.2187(4) 0.91723(14) 0.0573(5) Uani 1 1 d . . . . .
H28 H 0.788061 0.343572 0.942191 0.069 Uiso 1 1 calc R U . . .
C15 C 0.42516(19) 0.6445(4) 0.60038(15) 0.0572(5) Uani 1 1 d . . . . .
H15 H 0.460431 0.701763 0.562144 0.069 Uiso 1 1 calc R U . . .
C27 C 0.89727(19) 0.1805(3) 0.89685(13) 0.0524(5) Uani 1 1 d . . . . .
C14 C 0.4918(2) 0.5629(4) 0.68343(16) 0.0617(6) Uani 1 1 d . . . . .
H14 H 0.570977 0.566970 0.701269 0.074 Uiso 1 1 calc R U . . .
C23 C 1.0118(2) -0.0544(4) 0.84123(15) 0.0576(5) Uani 1 1 d . . . . .
H23 H 1.020172 -0.178633 0.815665 0.069 Uiso 1 1 calc R U . . .
C5 C 0.2129(2) 0.9649(3) 0.47877(15) 0.0520(5) Uani 1 1 d . . . . .
C6 C 0.1799(2) 1.0264(4) 0.56163(17) 0.0650(6) Uani 1 1 d . . . . .
H6A H 0.123575 0.933639 0.567910 0.098 Uiso 1 1 calc R U . . .
H6B H 0.149048 1.161482 0.552676 0.098 Uiso 1 1 calc R U . . .
H6C H 0.246207 1.022492 0.616269 0.098 Uiso 1 1 calc R U . . .
C19 C 0.7121(2) 0.0778(4) 0.90131(14) 0.0563(5) Uani 1 1 d . . . . .
C9 C 0.3366(3) 0.6410(5) 0.3581(2) 0.0817(8) Uani 1 1 d . . . . .
H9 H 0.371229 0.607077 0.315542 0.098 Uiso 1 1 calc R U . . .
C20 C 0.7246(2) -0.1107(4) 0.86240(16) 0.0609(6) Uani 1 1 d . . . . .
H20 H 0.667168 -0.207607 0.850954 0.073 Uiso 1 1 calc R U . . .
C24 C 1.0973(2) 0.0851(4) 0.86173(15) 0.0615(6) Uani 1 1 d . . . . .
C25 C 1.0846(2) 0.2767(5) 0.89835(17) 0.0687(7) Uani 1 1 d . . . . .
H25 H 1.142981 0.372024 0.911154 0.082 Uiso 1 1 calc R U . . .
C2 C 0.0518(2) 0.7876(4) 0.36070(18) 0.0658(6) Uani 1 1 d . . . . .
H2A H 0.063816 0.749205 0.304249 0.079 Uiso 1 1 calc R U . . .
H2B H -0.029558 0.789847 0.349853 0.079 Uiso 1 1 calc R U . . .
C1 C 0.1049(3) 0.9913(4) 0.39420(18) 0.0686(7) Uani 1 1 d . . . . .
C17 C 0.6041(2) 0.1268(5) 0.92239(16) 0.0649(6) Uani 1 1 d . . . . .
H17 H 0.619928 0.241945 0.965015 0.078 Uiso 1 1 calc R U . . .
C7 C 0.3101(3) 1.0992(4) 0.4753(2) 0.0770(8) Uani 1 1 d . . . . .
H7A H 0.375030 1.079584 0.530117 0.115 Uiso 1 1 calc R U . . .
H7B H 0.286732 1.238839 0.471086 0.115 Uiso 1 1 calc R U . . .
H7C H 0.330032 1.064061 0.422603 0.115 Uiso 1 1 calc R U . . .
C18 C 0.5601(3) -0.0490(6) 0.9646(2) 0.0952(11) Uani 1 1 d . . . . .
H18A H 0.494082 -0.006014 0.978226 0.143 Uiso 1 1 calc R U . . .
H18B H 0.618484 -0.091767 1.020166 0.143 Uiso 1 1 calc R U . . .
H18C H 0.539804 -0.160247 0.921928 0.143 Uiso 1 1 calc R U . . .
C29 C 1.2181(3) -0.1312(6) 0.8120(2) 0.0910(10) Uani 1 1 d . . . . .
H29A H 1.159526 -0.153102 0.753496 0.136 Uiso 1 1 calc R U . . .
H29B H 1.215738 -0.238258 0.853433 0.136 Uiso 1 1 calc R U . . .
H29C H 1.291308 -0.130560 0.804446 0.136 Uiso 1 1 calc R U . . .

loop_
_atom_site_aniso_label
_atom_site_aniso_U_11
_atom_site_aniso_U_22
_atom_site_aniso_U_33
_atom_site_aniso_U_23
_atom_site_aniso_U_13
_atom_site_aniso_U_12
O2 0.0747(11) 0.0657(10) 0.0480(8) 0.0009(7) 0.0060(8) 0.0128(9)
O4 0.0635(11) 0.1028(15) 0.0910(14) -0.0211(12) 0.0305(10) -0.0107(11)
O3 0.0813(13) 0.0665(11) 0.0797(12) 0.0013(10) -0.0010(10) 0.0069(10)
C8 0.0719(14) 0.0487(11) 0.0518(11) -0.0035(9) 0.0204(10) -0.0001(10)
C13 0.0595(13) 0.0544(11) 0.0456(10) 0.0000(9) 0.0112(9) 0.0125(10)
C22 0.0539(12) 0.0516(11) 0.0393(9) -0.0011(9) 0.0067(8) 0.0041(9)
C10 0.0512(11) 0.0382(9) 0.0495(10) -0.0027(8) 0.0176(9) 0.0025(8)
C3 0.0573(13) 0.0464(10) 0.0608(12) 0.0003(10) 0.0083(10) -0.0049(10)
C11 0.0481(11) 0.0549(11) 0.0562(11) 0.0058(10) 0.0190(9) 0.0049(9)
C21 0.0603(13) 0.0536(12) 0.0577(12) -0.0047(10) 0.0149(10) 0.0027(10)
C4 0.0527(11) 0.0389(9) 0.0489(10) -0.0013(8) 0.0171(9) -0.0009(8)
C12 0.0648(14) 0.0612(13) 0.0545(11) 0.0089(10) 0.0265(11) 0.0062(11)
C16 0.0574(13) 0.0668(15) 0.0523(12) 0.0068(11) 0.0208(10) 0.0111(11)
O1 0.152(2) 0.0528(11) 0.1070(17) 0.0151(12) -0.0333(16) 0.0102(14)
C26 0.0752(16) 0.0566(13) 0.0501(12) -0.0098(10) 0.0100(11) -0.0033(11)
C28 0.0673(14) 0.0559(12) 0.0429(10) 0.0014(9) 0.0113(10) 0.0146(11)
C15 0.0535(12) 0.0642(13) 0.0564(12) 0.0034(10) 0.0220(10) -0.0007(10)
C27 0.0595(12) 0.0527(12) 0.0382(9) 0.0009(8) 0.0081(9) 0.0063(9)
C14 0.0497(12) 0.0723(15) 0.0600(12) -0.0004(12) 0.0149(10) 0.0041(11)
C23 0.0593(13) 0.0605(13) 0.0484(10) -0.0033(10) 0.0126(10) 0.0034(10)
C5 0.0585(12) 0.0394(10) 0.0549(11) -0.0032(9) 0.0152(10) -0.0001(9)
C6 0.0673(14) 0.0577(14) 0.0685(14) -0.0104(11) 0.0212(12) 0.0121(11)
C19 0.0561(12) 0.0673(13) 0.0408(9) 0.0092(9) 0.0108(9) 0.0139(11)
C9 0.110(2) 0.0815(18) 0.0677(15) -0.0115(14) 0.0481(16) -0.0015(18)
C20 0.0591(13) 0.0622(13) 0.0560(12) 0.0000(10) 0.0130(10) -0.0010(11)
C24 0.0546(12) 0.0758(15) 0.0483(11) -0.0049(11) 0.0103(9) -0.0009(11)
C25 0.0656(15) 0.0734(16) 0.0581(13) -0.0119(12) 0.0097(12) -0.0143(13)
C2 0.0614(14) 0.0582(13) 0.0634(14) 0.0010(11) 0.0030(11) -0.0036(11)
C1 0.0830(17) 0.0478(12) 0.0611(13) 0.0034(11) 0.0069(12) 0.0063(12)
C17 0.0641(14) 0.0836(18) 0.0484(11) 0.0119(12) 0.0213(10) 0.0182(13)
C7 0.0878(19) 0.0461(13) 0.105(2) -0.0071(13) 0.0427(17) -0.0145(12)
C18 0.091(2) 0.122(3) 0.0848(19) 0.044(2) 0.0459(18) 0.024(2)
C29 0.0732(18) 0.111(3) 0.096(2) -0.023(2) 0.0382(17) 0.0031(18)

loop_
_atom_type_symbol
_atom_type_description
_atom_type_scat_dispersion_real
_atom_type_scat_dispersion_imag
_atom_type_scat_source
C C 0.0181 0.0091 'International Tables Vol C Tables 4.2.6.8 and 6.1.1.4'
H H 0.0000 0.0000 'International Tables Vol C Tables 4.2.6.8 and 6.1.1.4'
O O 0.0492 0.0322 'International Tables Vol C Tables 4.2.6.8 and 6.1.1.4'

loop_
_geom_angle_atom_site_label_1
_geom_angle_atom_site_label_2
_geom_angle_atom_site_label_3
_geom_angle
_geom_angle_site_symmetry_1
_geom_angle_site_symmetry_3
_geom_angle_publ_flag
C16 O2 C13 116.9(2) . . ?
C24 O4 C29 116.7(2) . . ?
C9 C8 C4 177.5(3) . . ?
C12 C13 O2 120.9(2) . . ?
C12 C13 C14 121.0(2) . . ?
C14 C13 O2 118.0(2) . . ?
C21 C22 C27 118.4(2) . . ?
C21 C22 C23 122.2(2) . . ?
C23 C22 C27 119.5(2) . . ?
C11 C10 C4 122.26(19) . . ?
C15 C10 C11 117.3(2) . . ?
C15 C10 C4 120.47(18) . . ?
H3A C3 H3B 109.0 . . ?
C4 C3 H3A 110.9 . . ?
C4 C3 H3B 110.9 . . ?
C2 C3 H3A 110.9 . . ?
C2 C3 H3B 110.9 . . ?
C2 C3 C4 104.11(19) . . ?
C10 C11 H11 119.3 . . ?
C12 C11 C10 121.4(2) . . ?
C12 C11 H11 119.3 . . ?
C22 C21 H21 119.4 . . ?
C20 C21 C22 121.2(2) . . ?
C20 C21 H21 119.4 . . ?
C8 C4 C10 109.24(17) . . ?
C8 C4 C3 106.85(18) . . ?
C8 C4 C5 109.22(18) . . ?
C10 C4 C3 115.01(17) . . ?
C10 C4 C5 114.03(17) . . ?
C3 C4 C5 102.04(17) . . ?
C13 C12 C11 119.1(2) . . ?
C13 C12 H12 120.4 . . ?
C11 C12 H12 120.4 . . ?
O2 C16 C17 111.1(2) . . ?
O3 C16 O2 122.8(2) . . ?
O3 C16 C17 126.0(2) . . ?
C27 C26 H26 119.4 . . ?
C25 C26 H26 119.4 . . ?
C25 C26 C27 121.2(2) . . ?
C27 C28 H28 119.1 . . ?
C19 C28 H28 119.1 . . ?
C19 C28 C27 121.9(2) . . ?
C10 C15 H15 119.1 . . ?
C14 C15 C10 121.8(2) . . ?
C14 C15 H15 119.1 . . ?
C26 C27 C22 118.6(2) . . ?
C26 C27 C28 122.7(2) . . ?
C28 C27 C22 118.7(2) . . ?
C13 C14 C15 119.3(2) . . ?
C13 C14 H14 120.4 . . ?
C15 C14 H14 120.4 . . ?
C22 C23 H23 119.9 . . ?
C24 C23 C22 120.1(2) . . ?
C24 C23 H23 119.9 . . ?
C6 C5 C4 111.20(19) . . ?
C6 C5 C1 106.0(2) . . ?
C1 C5 C4 102.49(18) . . ?
C7 C5 C4 115.3(2) . . ?
C7 C5 C6 108.9(2) . . ?
C7 C5 C1 112.5(2) . . ?
C5 C6 H6A 109.5 . . ?
C5 C6 H6B 109.5 . . ?
C5 C6 H6C 109.5 . . ?
H6A C6 H6B 109.5 . . ?
H6A C6 H6C 109.5 . . ?
H6B C6 H6C 109.5 . . ?
C28 C19 C20 119.0(2) . . ?
C28 C19 C17 120.2(2) . . ?
C20 C19 C17 120.8(2) . . ?
C8 C9 H9 180.0 . . ?
C21 C20 C19 120.8(2) . . ?
C21 C20 H20 119.6 . . ?
C19 C20 H20 119.6 . . ?
O4 C24 C25 113.9(2) . . ?
C23 C24 O4 125.5(2) . . ?
C23 C24 C25 120.6(2) . . ?
C26 C25 C24 120.1(2) . . ?
C26 C25 H25 120.0 . . ?
C24 C25 H25 120.0 . . ?
C3 C2 H2A 110.9 . . ?
C3 C2 H2B 110.9 . . ?
H2A C2 H2B 108.9 . . ?
C1 C2 C3 104.43(19) . . ?
C1 C2 H2A 110.9 . . ?
C1 C2 H2B 110.9 . . ?
O1 C1 C5 124.9(3) . . ?
O1 C1 C2 124.7(2) . . ?
C2 C1 C5 110.3(2) . . ?
C16 C17 C19 106.55(18) . . ?
C16 C17 H17 108.6 . . ?
C16 C17 C18 110.4(2) . . ?
C19 C17 H17 108.6 . . ?
C18 C17 C19 114.0(2) . . ?
C18 C17 H17 108.6 . . ?
C5 C7 H7A 109.5 . . ?
C5 C7 H7B 109.5 . . ?
C5 C7 H7C 109.5 . . ?
H7A C7 H7B 109.5 . . ?
H7A C7 H7C 109.5 . . ?
H7B C7 H7C 109.5 . . ?
C17 C18 H18A 109.5 . . ?
C17 C18 H18B 109.5 . . ?
C17 C18 H18C 109.5 . . ?
H18A C18 H18B 109.5 . . ?
H18A C18 H18C 109.5 . . ?
H18B C18 H18C 109.5 . . ?
O4 C29 H29A 109.5 . . ?
O4 C29 H29B 109.5 . . ?
O4 C29 H29C 109.5 . . ?
H29A C29 H29B 109.5 . . ?
H29A C29 H29C 109.5 . . ?
H29B C29 H29C 109.5 . . ?

loop_
_geom_bond_atom_site_label_1
_geom_bond_atom_site_label_2
_geom_bond_distance
_geom_bond_site_symmetry_2
_geom_bond_publ_flag
O2 C13 1.407(3) . ?
O2 C16 1.356(3) . ?
O4 C24 1.368(3) . ?
O4 C29 1.433(4) . ?
O3 C16 1.196(3) . ?
C8 C4 1.481(3) . ?
C8 C9 1.169(4) . ?
C13 C12 1.369(3) . ?
C13 C14 1.370(4) . ?
C22 C21 1.408(3) . ?
C22 C27 1.421(3) . ?
C22 C23 1.419(3) . ?
C10 C11 1.391(3) . ?
C10 C4 1.525(3) . ?
C10 C15 1.387(3) . ?
C3 H3A 0.9700 . ?
C3 H3B 0.9700 . ?
C3 C4 1.557(3) . ?
C3 C2 1.517(3) . ?
C11 H11 0.9300 . ?
C11 C12 1.388(3) . ?
C21 H21 0.9300 . ?
C21 C20 1.370(3) . ?
C4 C5 1.580(3) . ?
C12 H12 0.9300 . ?
C16 C17 1.512(3) . ?
O1 C1 1.193(3) . ?
C26 H26 0.9300 . ?
C26 C27 1.404(3) . ?
C26 C25 1.366(4) . ?
C28 H28 0.9300 . ?
C28 C27 1.418(3) . ?
C28 C19 1.361(4) . ?
C15 H15 0.9300 . ?
C15 C14 1.379(3) . ?
C14 H14 0.9300 . ?
C23 H23 0.9300 . ?
C23 C24 1.361(4) . ?
C5 C6 1.531(3) . ?
C5 C1 1.533(3) . ?
C5 C7 1.516(3) . ?
C6 H6A 0.9600 . ?
C6 H6B 0.9600 . ?
C6 H6C 0.9600 . ?
C19 C20 1.411(4) . ?
C19 C17 1.526(3) . ?
C9 H9 0.9300 . ?
C20 H20 0.9300 . ?
C24 C25 1.414(4) . ?
C25 H25 0.9300 . ?
C2 H2A 0.9700 . ?
C2 H2B 0.9700 . ?
C2 C1 1.507(4) . ?
C17 H17 0.9800 . ?
C17 C18 1.521(4) . ?
C7 H7A 0.9600 . ?
C7 H7B 0.9600 . ?
C7 H7C 0.9600 . ?
C18 H18A 0.9600 . ?
C18 H18B 0.9600 . ?
C18 H18C 0.9600 . ?
C29 H29A 0.9600 . ?
C29 H29B 0.9600 . ?
C29 H29C 0.9600 . ?

loop_
_geom_torsion_atom_site_label_1
_geom_torsion_atom_site_label_2
_geom_torsion_atom_site_label_3
_geom_torsion_atom_site_label_4
_geom_torsion
_geom_torsion_site_symmetry_1
_geom_torsion_site_symmetry_2
_geom_torsion_site_symmetry_3
_geom_torsion_site_symmetry_4
_geom_torsion_publ_flag
O2 C13 C12 C11 178.5(2) . . . . ?
O2 C13 C14 C15 -179.2(2) . . . . ?
O2 C16 C17 C19 -96.5(2) . . . . ?
O2 C16 C17 C18 139.2(2) . . . . ?
O4 C24 C25 C26 -179.8(2) . . . . ?
O3 C16 C17 C19 79.8(3) . . . . ?
O3 C16 C17 C18 -44.5(4) . . . . ?
C8 C4 C5 C6 -166.7(2) . . . . ?
C8 C4 C5 C1 80.4(2) . . . . ?
C8 C4 C5 C7 -42.1(3) . . . . ?
C13 O2 C16 O3 -3.3(4) . . . . ?
C13 O2 C16 C17 173.14(19) . . . . ?
C22 C21 C20 C19 0.9(4) . . . . ?
C22 C23 C24 O4 179.4(2) . . . . ?
C22 C23 C24 C25 -1.7(4) . . . . ?
C10 C11 C12 C13 0.5(4) . . . . ?
C10 C4 C5 C6 -44.2(3) . . . . ?
C10 C4 C5 C1 -157.07(19) . . . . ?
C10 C4 C5 C7 80.4(3) . . . . ?
C10 C15 C14 C13 0.9(4) . . . . ?
C3 C4 C5 C6 80.5(2) . . . . ?
C3 C4 C5 C1 -32.4(2) . . . . ?
C3 C4 C5 C7 -155.0(2) . . . . ?
C3 C2 C1 O1 -165.6(4) . . . . ?
C3 C2 C1 C5 12.6(3) . . . . ?
C11 C10 C4 C8 -143.4(2) . . . . ?
C11 C10 C4 C3 -23.3(3) . . . . ?
C11 C10 C4 C5 94.1(2) . . . . ?
C11 C10 C15 C14 0.8(3) . . . . ?
C21 C22 C27 C26 179.6(2) . . . . ?
C21 C22 C27 C28 1.3(3) . . . . ?
C21 C22 C23 C24 -178.1(2) . . . . ?
C4 C10 C11 C12 177.3(2) . . . . ?
C4 C10 C15 C14 -178.0(2) . . . . ?
C4 C3 C2 C1 -33.4(3) . . . . ?
C4 C5 C1 O1 -169.0(4) . . . . ?
C4 C5 C1 C2 12.9(3) . . . . ?
C12 C13 C14 C15 -2.1(4) . . . . ?
C16 O2 C13 C12 74.4(3) . . . . ?
C16 O2 C13 C14 -108.4(3) . . . . ?
C28 C19 C20 C21 0.4(3) . . . . ?
C28 C19 C17 C16 97.7(3) . . . . ?
C28 C19 C17 C18 -140.3(3) . . . . ?
C15 C10 C11 C12 -1.5(3) . . . . ?
C15 C10 C4 C8 35.3(3) . . . . ?
C15 C10 C4 C3 155.4(2) . . . . ?
C15 C10 C4 C5 -87.2(2) . . . . ?
C27 C22 C21 C20 -1.7(3) . . . . ?
C27 C22 C23 C24 0.8(3) . . . . ?
C27 C26 C25 C24 0.4(4) . . . . ?
C27 C28 C19 C20 -0.8(3) . . . . ?
C27 C28 C19 C17 -178.72(19) . . . . ?
C14 C13 C12 C11 1.4(4) . . . . ?
C23 C22 C21 C20 177.2(2) . . . . ?
C23 C22 C27 C26 0.7(3) . . . . ?
C23 C22 C27 C28 -177.62(19) . . . . ?
C23 C24 C25 C26 1.1(4) . . . . ?
C6 C5 C1 O1 74.3(4) . . . . ?
C6 C5 C1 C2 -103.8(3) . . . . ?
C19 C28 C27 C22 -0.1(3) . . . . ?
C19 C28 C27 C26 -178.4(2) . . . . ?
C20 C19 C17 C16 -80.2(3) . . . . ?
C20 C19 C17 C18 41.8(3) . . . . ?
C25 C26 C27 C22 -1.3(3) . . . . ?
C25 C26 C27 C28 177.0(2) . . . . ?
C2 C3 C4 C8 -73.3(2) . . . . ?
C2 C3 C4 C10 165.26(19) . . . . ?
C2 C3 C4 C5 41.3(2) . . . . ?
C17 C19 C20 C21 178.3(2) . . . . ?
C7 C5 C1 O1 -44.6(4) . . . . ?
C7 C5 C1 C2 137.3(2) . . . . ?
C29 O4 C24 C23 -1.1(4) . . . . ?
C29 O4 C24 C25 179.9(3) . . . . ?
